data_7150653
loop_
_publ_author_name
'Kim, Ikyon'
'Choi, Jihyun'

_publ_section_title
;
 A versatile approach to oligostilbenoid natural products -- synthesis
 of permethylated analogues of viniferifuran, malibatol A, and
 shoreaphenol
;
_journal_issue 13
_journal_name_full 'Organic &amp; Biomolecular Chemistry'
_journal_page_first 2788
_journal_page_last 2795
_journal_paper_doi 10.1039/b901911a
_journal_volume 7
_journal_year 2009
_chemical_formula_sum 'C26 H24 O7'
_chemical_formula_weight 448.45
_chemical_name_common 2,3-diarylbenzofuran
_chemical_name_systematic
;
?
;
_space_group_IT_number 2
_symmetry_cell_setting triclinic
_symmetry_space_group_name_Hall '-P 1'
_symmetry_space_group_name_H-M 'P -1'
_atom_sites_solution_hydrogens geom
_atom_sites_solution_primary direct
_atom_sites_solution_secondary difmap
_audit_creation_method SHELXL-97
_cell_angle_alpha 81.5790(10)
_cell_angle_beta 78.9190(10)
_cell_angle_gamma 87.9110(10)
_cell_formula_units_Z 2
_cell_length_a 7.67960(10)
_cell_length_b 8.70720(10)
_cell_length_c 17.3304(2)
_cell_measurement_reflns_used 7129
_cell_measurement_temperature 296(2)
_cell_measurement_theta_max 26.85
_cell_measurement_theta_min 2.36
_cell_volume 1124.94(2)
_computing_cell_refinement 'Bruker SAINT'
_computing_data_collection 'Bruker APEX2'
_computing_data_reduction 'Bruker SAINT'
_computing_molecular_graphics 'Bruker SHELXTL'
_computing_publication_material 'Bruker SHELXTL'
_computing_structure_refinement 'SHELXL-97 (Sheldrick, 1997)'
_computing_structure_solution 'SHELXS-97 (Sheldrick, 1990)'
_diffrn_ambient_temperature 296(2)
_diffrn_measured_fraction_theta_full 0.986
_diffrn_measured_fraction_theta_max 0.986
_diffrn_measurement_device_type 'Bruker APEX-II CCD'
_diffrn_measurement_method '\f and \w scans'
_diffrn_radiation_monochromator graphite
_diffrn_radiation_source 'fine-focus sealed tube'
_diffrn_radiation_type MoK\a
_diffrn_radiation_wavelength 0.71073
_diffrn_reflns_av_R_equivalents 0.0211
_diffrn_reflns_av_sigmaI/netI 0.0197
_diffrn_reflns_limit_h_max 10
_diffrn_reflns_limit_h_min -10
_diffrn_reflns_limit_k_max 11
_diffrn_reflns_limit_k_min -11
_diffrn_reflns_limit_l_max 22
_diffrn_reflns_limit_l_min -22
_diffrn_reflns_number 20569
_diffrn_reflns_theta_full 28.35
_diffrn_reflns_theta_max 28.35
_diffrn_reflns_theta_min 1.21
_diffrn_standards_number 0
_exptl_absorpt_coefficient_mu 0.096
_exptl_absorpt_correction_T_max 0.9801
_exptl_absorpt_correction_T_min 0.9607
_exptl_absorpt_correction_type none
_exptl_crystal_colour yellow
_exptl_crystal_density_diffrn 1.324
_exptl_crystal_density_meas ?
_exptl_crystal_density_method 'not measured'
_exptl_crystal_description block
_exptl_crystal_F_000 472
_exptl_crystal_size_max 0.42
_exptl_crystal_size_mid 0.38
_exptl_crystal_size_min 0.21
_refine_diff_density_max 0.161
_refine_diff_density_min -0.229
_refine_diff_density_rms 0.042
_refine_ls_extinction_method none
_refine_ls_goodness_of_fit_ref 1.046
_refine_ls_hydrogen_treatment refxyz
_refine_ls_matrix_type full
_refine_ls_number_parameters 298
_refine_ls_number_reflns 5535
_refine_ls_number_restraints 0
_refine_ls_restrained_S_all 1.046
_refine_ls_R_factor_all 0.0615
_refine_ls_R_factor_gt 0.0439
_refine_ls_shift/su_max 0.000
_refine_ls_shift/su_mean 0.000
_refine_ls_structure_factor_coef Fsqd
_refine_ls_weighting_details 'calc w=1/[\s^2^(Fo^2^)+(0.0642P)^2^+0.1405P] where P=(Fo^2^+2Fc^2^)/3'
_refine_ls_weighting_scheme calc
_refine_ls_wR_factor_gt 0.1164
_refine_ls_wR_factor_ref 0.1284
_reflns_number_gt 4048
_reflns_number_total 5535
_reflns_threshold_expression >2sigma(I)
_cod_data_source_file b901911a.txt
_cod_data_source_block k1
_cod_depositor_comments
;
The following automatic conversions were performed:
'_symmetry_cell_setting' value 'Triclinic' changed to 'triclinic'
according to '/home/saulius/struct/CIF-dictionaries/cif_core.dic'
dictionary named 'cif_core.dic' version 2.4.1 from 2010-06-29.

Automatic conversion script
Id: cif_fix_enum 1527 2010-12-29 10:47:43Z saulius 

The following automatic conversions were performed:

'_exptl_crystal_density_meas' value 'none' was changed to '?' - the
value is perceived as not measured.

Automatic conversion script
Id: cif_fix_values 3008 2015-01-20 13:52:24Z robertas 
;
_cod_original_sg_symbol_H-M P-1
_cod_database_code 7150653

loop_
_symmetry_equiv_pos_as_xyz
'x, y, z'
'-x, -y, -z'

loop_
_atom_site_label
_atom_site_type_symbol
_atom_site_fract_x
_atom_site_fract_y
_atom_site_fract_z
_atom_site_U_iso_or_equiv
_atom_site_adp_type
_atom_site_occupancy
_atom_site_symmetry_multiplicity
_atom_site_calc_flag
_atom_site_refinement_flags
_atom_site_disorder_assembly
_atom_site_disorder_group
C1 C 0.92311(17) 0.73590(15) 0.38389(7) 0.0420(3) Uani 1 1 d . . .
O2 O 0.77150(12) 0.82301(11) 0.39824(5) 0.0450(2) Uani 1 1 d . . .
C3 C 0.69513(17) 0.83301(15) 0.33119(7) 0.0414(3) Uani 1 1 d . . .
C4 C 0.79529(17) 0.75573(14) 0.27526(7) 0.0407(3) Uani 1 1 d . . .
C5 C 0.94649(17) 0.69215(14) 0.30834(7) 0.0406(3) Uani 1 1 d . . .
C6 C 1.09806(18) 0.60174(15) 0.28460(8) 0.0443(3) Uani 1 1 d . . .
C7 C 1.20932(18) 0.55782(16) 0.33789(8) 0.0506(3) Uani 1 1 d . . .
H7A H 1.3066 0.4942 0.3236 0.061 Uiso 1 1 calc R . .
C8 C 1.17989(18) 0.60623(17) 0.41273(8) 0.0497(3) Uani 1 1 d . . .
C9 C 1.03534(18) 0.69848(16) 0.43735(8) 0.0473(3) Uani 1 1 d . . .
H9A H 1.0151 0.7330 0.4866 0.057 Uiso 1 1 calc R . .
O10 O 1.30523(14) 0.55694(14) 0.45763(7) 0.0674(3) Uani 1 1 d . . .
C11 C 1.2945(2) 0.6190(2) 0.52990(10) 0.0715(5) Uani 1 1 d . . .
H11A H 1.3887 0.5763 0.5560 0.107 Uiso 1 1 calc R . .
H11B H 1.1823 0.5927 0.5638 0.107 Uiso 1 1 calc R . .
H11C H 1.3054 0.7299 0.5187 0.107 Uiso 1 1 calc R . .
C12 C 1.15179(18) 0.55957(16) 0.20301(8) 0.0491(3) Uani 1 1 d . . .
O13 O 1.20674(19) 0.43478(14) 0.18791(7) 0.0805(4) Uani 1 1 d . . .
O14 O 1.13716(14) 0.67999(12) 0.14825(6) 0.0586(3) Uani 1 1 d . . .
C15 C 1.1786(3) 0.6512(2) 0.06675(9) 0.0718(5) Uani 1 1 d . . .
H15A H 1.1635 0.7454 0.0321 0.108 Uiso 1 1 calc R . .
H15B H 1.1006 0.5734 0.0592 0.108 Uiso 1 1 calc R . .
H15C H 1.2993 0.6156 0.0547 0.108 Uiso 1 1 calc R . .
C16 C 0.53040(17) 0.92319(15) 0.33578(7) 0.0417(3) Uani 1 1 d . . .
C17 C 0.41209(18) 0.91482(16) 0.28515(8) 0.0462(3) Uani 1 1 d . . .
H17A H 0.4386 0.8501 0.2462 0.055 Uiso 1 1 calc R . .
C18 C 0.25615(18) 1.00015(16) 0.29116(8) 0.0472(3) Uani 1 1 d . . .
H18A H 0.1793 0.9927 0.2564 0.057 Uiso 1 1 calc R . .
C19 C 0.21414(18) 1.09698(16) 0.34901(8) 0.0480(3) Uani 1 1 d . . .
C20 C 0.3316(2) 1.10894(19) 0.39930(9) 0.0586(4) Uani 1 1 d . . .
H20A H 0.3057 1.1752 0.4376 0.070 Uiso 1 1 calc R . .
C21 C 0.48621(19) 1.02347(18) 0.39291(8) 0.0532(4) Uani 1 1 d . . .
H21A H 0.5633 1.0324 0.4273 0.064 Uiso 1 1 calc R . .
O22 O 0.06123(14) 1.18226(14) 0.36164(6) 0.0648(3) Uani 1 1 d . . .
C23 C -0.0538(2) 1.1850(2) 0.30639(11) 0.0648(4) Uani 1 1 d . . .
H23A H -0.1559 1.2483 0.3218 0.097 Uiso 1 1 calc R . .
H23B H -0.0909 1.0813 0.3056 0.097 Uiso 1 1 calc R . .
H23C H 0.0076 1.2273 0.2544 0.097 Uiso 1 1 calc R . .
C24 C 0.75373(16) 0.73242(15) 0.19754(7) 0.0413(3) Uani 1 1 d . . .
C25 C 0.70526(17) 0.58444(15) 0.18803(8) 0.0447(3) Uani 1 1 d . . .
H25A H 0.6973 0.5034 0.2299 0.054 Uiso 1 1 calc R . .
C26 C 0.66908(18) 0.55947(16) 0.11569(8) 0.0476(3) Uani 1 1 d . . .
C27 C 0.6796(2) 0.68057(18) 0.05257(8) 0.0528(3) Uani 1 1 d . . .
H27A H 0.6535 0.6635 0.0043 0.063 Uiso 1 1 calc R . .
C28 C 0.7290(2) 0.82536(17) 0.06273(8) 0.0519(3) Uani 1 1 d . . .
C29 C 0.76592(19) 0.85238(16) 0.13531(8) 0.0485(3) Uani 1 1 d . . .
H29A H 0.7986 0.9509 0.1417 0.058 Uiso 1 1 calc R . .
O30 O 0.62313(16) 0.41947(12) 0.09943(6) 0.0659(3) Uani 1 1 d . . .
C31 C 0.6178(3) 0.29020(19) 0.15998(12) 0.0797(5) Uani 1 1 d . . .
H31A H 0.5836 0.1994 0.1413 0.120 Uiso 1 1 calc R . .
H31B H 0.5332 0.3100 0.2060 0.120 Uiso 1 1 calc R . .
H31C H 0.7331 0.2737 0.1736 0.120 Uiso 1 1 calc R . .
O32 O 0.7475(2) 0.95156(14) 0.00476(6) 0.0794(4) Uani 1 1 d . . .
C33 C 0.7238(4) 0.9304(3) -0.07199(11) 0.1136(9) Uani 1 1 d . . .
H33A H 0.7408 1.0274 -0.1067 0.170 Uiso 1 1 calc R . .
H33B H 0.6059 0.8939 -0.0690 0.170 Uiso 1 1 calc R . .
H33C H 0.8086 0.8555 -0.0923 0.170 Uiso 1 1 calc R . .

loop_
_atom_site_aniso_label
_atom_site_aniso_U_11
_atom_site_aniso_U_22
_atom_site_aniso_U_33
_atom_site_aniso_U_23
_atom_site_aniso_U_13
_atom_site_aniso_U_12
C1 0.0457(7) 0.0423(7) 0.0375(6) -0.0080(5) -0.0061(5) 0.0043(5)
O2 0.0502(5) 0.0536(5) 0.0338(4) -0.0136(4) -0.0104(4) 0.0102(4)
C3 0.0503(7) 0.0443(7) 0.0319(6) -0.0096(5) -0.0103(5) 0.0026(5)
C4 0.0492(7) 0.0384(6) 0.0349(6) -0.0085(5) -0.0072(5) 0.0014(5)
C5 0.0479(7) 0.0387(6) 0.0348(6) -0.0069(5) -0.0058(5) -0.0001(5)
C6 0.0516(7) 0.0394(7) 0.0402(7) -0.0088(5) -0.0028(5) 0.0025(5)
C7 0.0504(7) 0.0485(8) 0.0509(8) -0.0087(6) -0.0051(6) 0.0087(6)
C8 0.0490(7) 0.0537(8) 0.0464(7) -0.0040(6) -0.0124(6) 0.0056(6)
C9 0.0530(8) 0.0528(8) 0.0367(6) -0.0084(6) -0.0096(6) 0.0046(6)
O10 0.0606(6) 0.0879(8) 0.0585(6) -0.0164(6) -0.0232(5) 0.0246(6)
C11 0.0706(11) 0.0876(12) 0.0653(10) -0.0185(9) -0.0322(9) 0.0150(9)
C12 0.0507(7) 0.0469(8) 0.0475(7) -0.0140(6) 0.0012(6) 0.0015(6)
O13 0.1113(10) 0.0567(7) 0.0663(7) -0.0224(6) 0.0084(7) 0.0181(6)
O14 0.0741(7) 0.0591(6) 0.0387(5) -0.0116(4) 0.0007(5) 0.0084(5)
C15 0.0818(12) 0.0907(13) 0.0401(8) -0.0185(8) 0.0010(8) 0.0059(9)
C16 0.0468(7) 0.0449(7) 0.0340(6) -0.0089(5) -0.0067(5) 0.0024(5)
C17 0.0528(7) 0.0490(7) 0.0389(7) -0.0139(5) -0.0084(6) 0.0002(6)
C18 0.0478(7) 0.0544(8) 0.0418(7) -0.0086(6) -0.0128(6) -0.0018(6)
C19 0.0472(7) 0.0517(8) 0.0444(7) -0.0084(6) -0.0069(6) 0.0059(6)
C20 0.0600(9) 0.0724(10) 0.0508(8) -0.0307(7) -0.0154(7) 0.0174(7)
C21 0.0555(8) 0.0677(9) 0.0431(7) -0.0236(7) -0.0165(6) 0.0117(7)
O22 0.0559(6) 0.0789(7) 0.0645(7) -0.0239(6) -0.0176(5) 0.0212(5)
C23 0.0530(8) 0.0699(10) 0.0748(11) -0.0109(8) -0.0212(8) 0.0090(7)
C24 0.0458(7) 0.0444(7) 0.0351(6) -0.0124(5) -0.0070(5) 0.0052(5)
C25 0.0523(7) 0.0429(7) 0.0393(7) -0.0096(5) -0.0075(5) 0.0016(5)
C26 0.0509(7) 0.0489(8) 0.0465(7) -0.0182(6) -0.0091(6) -0.0005(6)
C27 0.0613(8) 0.0639(9) 0.0377(7) -0.0169(6) -0.0140(6) 0.0016(7)
C28 0.0652(9) 0.0533(8) 0.0376(7) -0.0041(6) -0.0127(6) 0.0017(6)
C29 0.0642(8) 0.0422(7) 0.0410(7) -0.0093(5) -0.0120(6) -0.0001(6)
O30 0.0895(8) 0.0562(6) 0.0596(6) -0.0226(5) -0.0201(6) -0.0101(6)
C31 0.1089(15) 0.0461(9) 0.0957(14) -0.0171(9) -0.0421(12) -0.0045(9)
O32 0.1318(11) 0.0657(7) 0.0443(6) 0.0038(5) -0.0323(7) -0.0114(7)
C33 0.205(3) 0.0951(15) 0.0476(10) 0.0065(10) -0.0495(14) -0.0258(17)

loop_
_atom_type_symbol
_atom_type_description
_atom_type_scat_dispersion_real
_atom_type_scat_dispersion_imag
_atom_type_scat_source
C C 0.0033 0.0016 'International Tables Vol C Tables 4.2.6.8 and 6.1.1.4'
H H 0.0000 0.0000 'International Tables Vol C Tables 4.2.6.8 and 6.1.1.4'
O O 0.0106 0.0060 'International Tables Vol C Tables 4.2.6.8 and 6.1.1.4'

loop_
_geom_angle_atom_site_label_1
_geom_angle_atom_site_label_2
_geom_angle_atom_site_label_3
_geom_angle
_geom_angle_site_symmetry_1
_geom_angle_site_symmetry_3
_geom_angle_publ_flag
O2 C1 C9 124.05(11) . . ?
O2 C1 C5 110.26(11) . . ?
C9 C1 C5 125.69(12) . . ?
C1 O2 C3 106.69(9) . . ?
C4 C3 O2 110.86(11) . . ?
C4 C3 C16 134.73(11) . . ?
O2 C3 C16 114.40(10) . . ?
C3 C4 C5 106.40(10) . . ?
C3 C4 C24 127.15(11) . . ?
C5 C4 C24 126.36(11) . . ?
C1 C5 C6 117.03(11) . . ?
C1 C5 C4 105.78(11) . . ?
C6 C5 C4 137.18(12) . . ?
C7 C6 C5 118.56(12) . . ?
C7 C6 C12 117.80(12) . . ?
C5 C6 C12 123.50(12) . . ?
C6 C7 C8 121.84(12) . . ?
C6 C7 H7A 119.1 . . ?
C8 C7 H7A 119.1 . . ?
O10 C8 C9 123.95(13) . . ?
O10 C8 C7 114.78(12) . . ?
C9 C8 C7 121.27(13) . . ?
C1 C9 C8 115.54(12) . . ?
C1 C9 H9A 122.2 . . ?
C8 C9 H9A 122.2 . . ?
C8 O10 C11 117.06(12) . . ?
O10 C11 H11A 109.5 . . ?
O10 C11 H11B 109.5 . . ?
H11A C11 H11B 109.5 . . ?
O10 C11 H11C 109.5 . . ?
H11A C11 H11C 109.5 . . ?
H11B C11 H11C 109.5 . . ?
O13 C12 O14 123.63(13) . . ?
O13 C12 C6 125.03(14) . . ?
O14 C12 C6 111.30(11) . . ?
C12 O14 C15 116.24(12) . . ?
O14 C15 H15A 109.5 . . ?
O14 C15 H15B 109.5 . . ?
H15A C15 H15B 109.5 . . ?
O14 C15 H15C 109.5 . . ?
H15A C15 H15C 109.5 . . ?
H15B C15 H15C 109.5 . . ?
C17 C16 C21 117.24(12) . . ?
C17 C16 C3 122.75(11) . . ?
C21 C16 C3 120.00(11) . . ?
C18 C17 C16 121.69(12) . . ?
C18 C17 H17A 119.2 . . ?
C16 C17 H17A 119.2 . . ?
C17 C18 C19 119.96(12) . . ?
C17 C18 H18A 120.0 . . ?
C19 C18 H18A 120.0 . . ?
O22 C19 C20 116.10(12) . . ?
O22 C19 C18 124.62(12) . . ?
C20 C19 C18 119.27(12) . . ?
C21 C20 C19 120.31(13) . . ?
C21 C20 H20A 119.8 . . ?
C19 C20 H20A 119.8 . . ?
C20 C21 C16 121.50(13) . . ?
C20 C21 H21A 119.3 . . ?
C16 C21 H21A 119.3 . . ?
C19 O22 C23 117.55(12) . . ?
O22 C23 H23A 109.5 . . ?
O22 C23 H23B 109.5 . . ?
H23A C23 H23B 109.5 . . ?
O22 C23 H23C 109.5 . . ?
H23A C23 H23C 109.5 . . ?
H23B C23 H23C 109.5 . . ?
C29 C24 C25 120.24(12) . . ?
C29 C24 C4 121.35(11) . . ?
C25 C24 C4 118.39(11) . . ?
C26 C25 C24 119.36(12) . . ?
C26 C25 H25A 120.3 . . ?
C24 C25 H25A 120.3 . . ?
O30 C26 C25 124.34(13) . . ?
O30 C26 C27 114.88(12) . . ?
C25 C26 C27 120.78(12) . . ?
C28 C27 C26 119.10(12) . . ?
C28 C27 H27A 120.4 . . ?
C26 C27 H27A 120.4 . . ?
O32 C28 C27 124.26(12) . . ?
O32 C28 C29 114.95(13) . . ?
C27 C28 C29 120.79(13) . . ?
C24 C29 C28 119.71(12) . . ?
C24 C29 H29A 120.1 . . ?
C28 C29 H29A 120.1 . . ?
C26 O30 C31 117.64(12) . . ?
O30 C31 H31A 109.5 . . ?
O30 C31 H31B 109.5 . . ?
H31A C31 H31B 109.5 . . ?
O30 C31 H31C 109.5 . . ?
H31A C31 H31C 109.5 . . ?
H31B C31 H31C 109.5 . . ?
C28 O32 C33 118.08(14) . . ?
O32 C33 H33A 109.5 . . ?
O32 C33 H33B 109.5 . . ?
H33A C33 H33B 109.5 . . ?
O32 C33 H33C 109.5 . . ?
H33A C33 H33C 109.5 . . ?
H33B C33 H33C 109.5 . . ?

loop_
_geom_bond_atom_site_label_1
_geom_bond_atom_site_label_2
_geom_bond_distance
_geom_bond_site_symmetry_2
_geom_bond_publ_flag
C1 O2 1.3683(14) . ?
C1 C9 1.3804(17) . ?
C1 C5 1.3936(17) . ?
O2 C3 1.3894(14) . ?
C3 C4 1.3603(17) . ?
C3 C16 1.4596(18) . ?
C4 C5 1.4489(18) . ?
C4 C24 1.4858(17) . ?
C5 C6 1.4099(17) . ?
C6 C7 1.3803(19) . ?
C6 C12 1.4905(18) . ?
C7 C8 1.397(2) . ?
C7 H7A 0.9300 . ?
C8 O10 1.3697(16) . ?
C8 C9 1.3831(19) . ?
C9 H9A 0.9300 . ?
O10 C11 1.422(2) . ?
C11 H11A 0.9600 . ?
C11 H11B 0.9600 . ?
C11 H11C 0.9600 . ?
C12 O13 1.1977(17) . ?
C12 O14 1.3242(17) . ?
O14 C15 1.4438(17) . ?
C15 H15A 0.9600 . ?
C15 H15B 0.9600 . ?
C15 H15C 0.9600 . ?
C16 C17 1.3896(18) . ?
C16 C21 1.4001(18) . ?
C17 C18 1.3809(19) . ?
C17 H17A 0.9300 . ?
C18 C19 1.3869(19) . ?
C18 H18A 0.9300 . ?
C19 O22 1.3651(16) . ?
C19 C20 1.3858(19) . ?
C20 C21 1.3727(19) . ?
C20 H20A 0.9300 . ?
C21 H21A 0.9300 . ?
O22 C23 1.4194(18) . ?
C23 H23A 0.9600 . ?
C23 H23B 0.9600 . ?
C23 H23C 0.9600 . ?
C24 C29 1.3788(18) . ?
C24 C25 1.3953(18) . ?
C25 C26 1.3835(18) . ?
C25 H25A 0.9300 . ?
C26 O30 1.3638(16) . ?
C26 C27 1.396(2) . ?
C27 C28 1.375(2) . ?
C27 H27A 0.9300 . ?
C28 O32 1.3676(17) . ?
C28 C29 1.3953(18) . ?
C29 H29A 0.9300 . ?
O30 C31 1.418(2) . ?
C31 H31A 0.9600 . ?
C31 H31B 0.9600 . ?
C31 H31C 0.9600 . ?
O32 C33 1.416(2) . ?
C33 H33A 0.9600 . ?
C33 H33B 0.9600 . ?
C33 H33C 0.9600 . ?

loop_
_geom_torsion_atom_site_label_1
_geom_torsion_atom_site_label_2
_geom_torsion_atom_site_label_3
_geom_torsion_atom_site_label_4
_geom_torsion
_geom_torsion_site_symmetry_1
_geom_torsion_site_symmetry_2
_geom_torsion_site_symmetry_3
_geom_torsion_site_symmetry_4
_geom_torsion_publ_flag
C9 C1 O2 C3 -179.25(12) . . . . ?
C5 C1 O2 C3 0.96(14) . . . . ?
C1 O2 C3 C4 -0.46(14) . . . . ?
C1 O2 C3 C16 -179.83(11) . . . . ?
O2 C3 C4 C5 -0.19(14) . . . . ?
C16 C3 C4 C5 179.01(14) . . . . ?
O2 C3 C4 C24 176.49(12) . . . . ?
C16 C3 C4 C24 -4.3(2) . . . . ?
O2 C1 C5 C6 179.82(11) . . . . ?
C9 C1 C5 C6 0.0(2) . . . . ?
O2 C1 C5 C4 -1.06(14) . . . . ?
C9 C1 C5 C4 179.14(13) . . . . ?
C3 C4 C5 C1 0.75(14) . . . . ?
C24 C4 C5 C1 -175.96(12) . . . . ?
C3 C4 C5 C6 179.59(15) . . . . ?
C24 C4 C5 C6 2.9(2) . . . . ?
C1 C5 C6 C7 2.27(18) . . . . ?
C4 C5 C6 C7 -176.47(14) . . . . ?
C1 C5 C6 C12 -173.46(12) . . . . ?
C4 C5 C6 C12 7.8(2) . . . . ?
C5 C6 C7 C8 -2.9(2) . . . . ?
C12 C6 C7 C8 173.06(13) . . . . ?
C6 C7 C8 O10 -177.98(13) . . . . ?
C6 C7 C8 C9 1.2(2) . . . . ?
O2 C1 C9 C8 178.53(12) . . . . ?
C5 C1 C9 C8 -1.7(2) . . . . ?
O10 C8 C9 C1 -179.82(13) . . . . ?
C7 C8 C9 C1 1.1(2) . . . . ?
C9 C8 O10 C11 -7.0(2) . . . . ?
C7 C8 O10 C11 172.13(14) . . . . ?
C7 C6 C12 O13 45.7(2) . . . . ?
C5 C6 C12 O13 -138.58(17) . . . . ?
C7 C6 C12 O14 -132.12(14) . . . . ?
C5 C6 C12 O14 43.64(18) . . . . ?
O13 C12 O14 C15 4.7(2) . . . . ?
C6 C12 O14 C15 -177.47(13) . . . . ?
C4 C3 C16 C17 17.5(2) . . . . ?
O2 C3 C16 C17 -163.31(12) . . . . ?
C4 C3 C16 C21 -162.41(15) . . . . ?
O2 C3 C16 C21 16.76(18) . . . . ?
C21 C16 C17 C18 -0.7(2) . . . . ?
C3 C16 C17 C18 179.34(12) . . . . ?
C16 C17 C18 C19 -0.2(2) . . . . ?
C17 C18 C19 O22 -177.81(13) . . . . ?
C17 C18 C19 C20 1.2(2) . . . . ?
O22 C19 C20 C21 177.80(14) . . . . ?
C18 C19 C20 C21 -1.3(2) . . . . ?
C19 C20 C21 C16 0.4(3) . . . . ?
C17 C16 C21 C20 0.6(2) . . . . ?
C3 C16 C21 C20 -179.43(14) . . . . ?
C20 C19 O22 C23 173.84(14) . . . . ?
C18 C19 O22 C23 -7.1(2) . . . . ?
C3 C4 C24 C29 73.31(18) . . . . ?
C5 C4 C24 C29 -110.65(15) . . . . ?
C3 C4 C24 C25 -108.05(15) . . . . ?
C5 C4 C24 C25 67.99(17) . . . . ?
C29 C24 C25 C26 -0.2(2) . . . . ?
C4 C24 C25 C26 -178.84(12) . . . . ?
C24 C25 C26 O30 179.01(12) . . . . ?
C24 C25 C26 C27 -0.4(2) . . . . ?
O30 C26 C27 C28 -178.52(13) . . . . ?
C25 C26 C27 C28 0.9(2) . . . . ?
C26 C27 C28 O32 178.50(14) . . . . ?
C26 C27 C28 C29 -0.9(2) . . . . ?
C25 C24 C29 C28 0.2(2) . . . . ?
C4 C24 C29 C28 178.82(12) . . . . ?
O32 C28 C29 C24 -179.11(13) . . . . ?
C27 C28 C29 C24 0.4(2) . . . . ?
C25 C26 O30 C31 -2.1(2) . . . . ?
C27 C26 O30 C31 177.28(15) . . . . ?
C27 C28 O32 C33 -3.6(3) . . . . ?
C29 C28 O32 C33 175.85(19) . . . . ?

loop_
_cod_related_entry_id
_cod_related_entry_database
_cod_related_entry_code
1 ChemSpider 25943302
